data_7248386
loop_
_publ_author_name
'Sehlangia, Suman'
'Dogra, Surbhi'
'Mondal, Prosenjit'
'Pradeep, Chullikkattil P.'

_publ_section_title
;
 New 8-hydroxy quinoline-polycyclic aromatic hydrocarbon (PAH) conjugates
 and their sulfonated derivatives: effects of sulfonation and PAH size on
 their structural, supramolecular and cytotoxic properties
;
_journal_issue 18
_journal_name_full CrystEngComm
_journal_page_first 2361
_journal_page_last 2372
_journal_paper_doi 10.1039/D4CE00105B
_journal_volume 26
_journal_year 2024
_chemical_formula_moiety 'C33 H26 N2 O3 S'
_chemical_formula_sum 'C33 H26 N2 O3 S'
_chemical_formula_weight 530.65
_space_group_crystal_system monoclinic
_space_group_IT_number 14
_space_group_name_Hall '-P 2yn'
_space_group_name_H-M_alt 'P 1 21/n 1'
_atom_sites_solution_primary direct
_audit_creation_date 2020-08-15
_audit_creation_method
;
  Olex2 1.2-ac2
  (compiled Nov  7 2012 10:34:12, GUI svn.r4372)
;
_audit_update_record
;
2024-01-16 deposited with the CCDC.	2024-04-05 downloaded from the CCDC.
;
_cell_angle_alpha 90
_cell_angle_beta 93.154(3)
_cell_angle_gamma 90
_cell_formula_units_Z 4
_cell_length_a 7.4377(3)
_cell_length_b 14.7657(4)
_cell_length_c 23.7592(7)
_cell_measurement_reflns_used 3347
_cell_measurement_temperature 293(2)
_cell_measurement_theta_max 66.7950
_cell_measurement_theta_min 3.5230
_cell_volume 2605.35(15)
_computing_cell_refinement 'CrysAlisPro 1.171.38.46 (Rigaku OD, 2015)'
_computing_data_collection 'CrysAlisPro 1.171.38.46 (Rigaku OD, 2015)'
_computing_data_reduction 'CrysAlisPro 1.171.38.46 (Rigaku OD, 2015)'
_computing_molecular_graphics
;
O. V. Dolomanov, L. J. Bourhis, R. J. Gildea, J. A. K. Howard and H. Puschmann,
OLEX2: a complete structure solution, refinement and analysis program.
J. Appl. Cryst. (2009). 42, 339-341.
;
_computing_publication_material
;
O. V. Dolomanov, L. J. Bourhis, R. J. Gildea, J. A. K. Howard and H. Puschmann,
OLEX2: a complete structure solution, refinement and analysis program.
J. Appl. Cryst. (2009). 42, 339-341.
;
_computing_structure_refinement
;
olex2.refine (L.J. Bourhis, O.V. Dolomanov, R.J. Gildea, J.A.K. Howard,
H. Puschmann, in preparation, 2011)
;
_computing_structure_solution
;
SHELXS, G.M. Sheldrick, Acta Cryst.
(2008). A64, 112-122
;
_diffrn_ambient_temperature 293(2)
_diffrn_detector 'CCD plate'
_diffrn_detector_area_resol_mean 15.9974
_diffrn_detector_type Eos
_diffrn_measured_fraction_theta_full 0.9843
_diffrn_measured_fraction_theta_max 0.9892
_diffrn_measurement_details
;
List of Runs (angles in degrees, time in seconds):

  # Type    Start    End  Width  t~exp~   \w     \q     \k     \f   Frames
#--------------------------------------------------------------------------
  1  \w     -4.00  60.00   1.00    1.00    --   25.57  57.00 -30.00   64
  2  \w     62.00  94.00   1.00    1.00    --   25.57  57.00 -30.00   32
  3  \w     61.00 139.00   1.00    1.00    --   66.78  61.00 -30.00   78
  4  \w    100.00 146.00   1.00    1.00    --   66.78 111.00-120.00   46
  5  \w    113.00 178.00   1.00    2.00    --  108.00 138.00   0.00   65
  6  \w    119.00 162.00   1.00    2.00    --  108.00 138.00  60.00   43
  7  \w     87.00 112.00   1.00    2.00    --  108.00 138.00  60.00   25
  8  \w     75.00 160.00   1.00    2.00    --  108.00  65.00   0.00   85
  9  \w     78.00 142.00   1.00    1.00    --   66.78  61.00  60.00   64
 10  \w     75.00 165.00   1.00    2.00    --  108.00  54.00  60.00   90
 11  \w     76.00 175.00   1.00    2.00    --  108.00  65.00  30.00   99
 12  \w     64.00 108.00   1.00    2.00    --  108.00-104.00 150.00   44
 13  \w     65.00 126.00   1.00    2.00    --  108.00-135.00 158.00   61
 14  \w     84.00 112.00   1.00    1.00    --   66.78-111.00 -30.00   28
 15  \w     33.00 142.00   1.00    2.00    --  108.00 -65.00 -30.00  109
 16  \w     50.00 101.00   1.00    1.00    --   25.57  57.00  60.00   51
 17  \w     36.00  74.00   1.00    1.00    --   66.78  61.00  60.00   38
 18  \w      9.00  48.00   1.00    1.00    --   25.57  57.00  60.00   39
 19  \w     23.00  51.00   1.00    2.00    --  108.00-104.00 150.00   28
 20  \w     29.00  55.00   1.00    2.00    --  108.00-135.00 158.00   26
 21  \w     17.00  49.00   1.00    1.00    --   66.78-111.00 -30.00   32
 22  \w     12.00  85.00   1.00    1.00    --   66.78-111.00-120.00   73
;
_diffrn_measurement_device 'four-circle diffractometer'
_diffrn_measurement_device_type 'SuperNova, Dual, Cu at zero, Eos'
_diffrn_measurement_method '\w scans'
_diffrn_orient_matrix_type 'CrysAlisPro convention (1999,Acta A55,543-557)'
_diffrn_orient_matrix_UB_11 0.0368634000
_diffrn_orient_matrix_UB_12 -0.1023284000
_diffrn_orient_matrix_UB_13 0.0057799000
_diffrn_orient_matrix_UB_21 -0.1871393000
_diffrn_orient_matrix_UB_22 -0.0203102000
_diffrn_orient_matrix_UB_23 -0.0282397000
_diffrn_orient_matrix_UB_31 0.0815608000
_diffrn_orient_matrix_UB_32 -0.0003359000
_diffrn_orient_matrix_UB_33 -0.0582001000
_diffrn_radiation_monochromator mirror
_diffrn_radiation_probe x-ray
_diffrn_radiation_type 'Cu K\a'
_diffrn_radiation_wavelength 1.54184
_diffrn_reflns_av_R_equivalents 0.0194
_diffrn_reflns_av_unetI/netI 0.0251
_diffrn_reflns_limit_h_max 8
_diffrn_reflns_limit_h_min -8
_diffrn_reflns_limit_k_max 17
_diffrn_reflns_limit_k_min -15
_diffrn_reflns_limit_l_max 21
_diffrn_reflns_limit_l_min -28
_diffrn_reflns_number 8875
_diffrn_reflns_theta_full 66.7792
_diffrn_reflns_theta_max 66.78
_diffrn_reflns_theta_min 3.53
_diffrn_source 'micro-focus sealed X-ray tube'
_diffrn_source_type 'SuperNova (Cu) X-ray Source'
_exptl_absorpt_coefficient_mu 1.414
_exptl_absorpt_correction_T_max 1.000
_exptl_absorpt_correction_T_min 0.397
_exptl_absorpt_correction_type gaussian
_exptl_absorpt_process_details
;
CrysAlisPro 1.171.38.46 (Rigaku Oxford Diffraction, 2015)
Numerical absorption correction based on gaussian integration over
			a multifaceted crystal model
Empirical absorption correction using spherical harmonics,
 implemented in SCALE3 ABSPACK scaling algorithm.
;
_exptl_crystal_density_diffrn 1.353
_exptl_crystal_description block
_exptl_crystal_F_000 1268.000
_exptl_crystal_size_max 0.329
_exptl_crystal_size_mid 0.22
_exptl_crystal_size_min 0.138
_refine_diff_density_max 0.2190
_refine_diff_density_min -0.4061
_refine_diff_density_rms 0.0520
_refine_ls_d_res_high 0.8389
_refine_ls_d_res_low 12.5359
_refine_ls_goodness_of_fit_ref 1.0803
_refine_ls_hydrogen_treatment mixed
_refine_ls_matrix_type full
_refine_ls_number_constraints 48
_refine_ls_number_parameters 353
_refine_ls_number_reflns 4575
_refine_ls_number_restraints 0
_refine_ls_restrained_S_all 1.0803
_refine_ls_R_factor_all 0.0513
_refine_ls_R_factor_gt 0.0403
_refine_ls_shift/su_max 0.0000
_refine_ls_shift/su_mean 0.0000
_refine_ls_structure_factor_coef Fsqd
_refine_ls_weighting_details 'w=1/[\s^2^(Fo^2^)+(0.0561P)^2^+0.6988P] where P=(Fo^2^+2Fc^2^)/3'
_refine_ls_weighting_scheme calc
_refine_ls_wR_factor_ref 0.1190
_reflns_Friedel_coverage 0.0
_reflns_limit_h_max 8
_reflns_limit_h_min -8
_reflns_limit_k_max 17
_reflns_limit_k_min 0
_reflns_limit_l_max 28
_reflns_limit_l_min -7
_reflns_number_gt 3729
_reflns_number_total 4575
_reflns_threshold_expression I>=2u(I)
_cod_data_source_file d4ce00105b2.cif
_cod_data_source_block RDS_09_Rt_Cu
_cod_depositor_comments 'Adding full bibliography for 7248386--7248390.cif.'
_cod_original_cell_volume 2605.36(14)
_cod_database_code 7248386
_chemical_oxdiff_formula 'C132 H104 N8 O12 S4 '
_reflns_odcompleteness_completeness 98.43
_reflns_odcompleteness_iscentric 1
_reflns_odcompleteness_theta 66.97
_olex2_refinement_description
;
1. Fixed Uiso
 At 1.2 times of:
  H17 of C17, H16 of C16, H19 of C19, H20 of C20, H23 of C23, H25 of C25, H11
  of C11, H28 of C28, H14 of C14, H10 of C10, H30 of C30, H29 of C29, H2 of C2,
  H7 of C7, H24 of C24, H21 of C21, H3 of C3, H6 of C6, H5 of C5, H15 of C15
 At 1.5 times of:
  {H33a,H33b,H33c} of C33, {H32a,H32b,H32c} of C32
2.a Aromatic/amide H refined with riding coordinates:
 C11(H11), C25(H25), C23(H23), C28(H28), C14(H14), C10(H10), C30(H30),
 C29(H29), C2(H2), C7(H7), C24(H24), C21(H21), C3(H3), C6(H6), C5(H5), C15(H15),
  C17(H17), C16(H16), C19(H19), C20(H20)
2.b Idealised Me refined as rotating group:
 C33(H33a,H33b,H33c), C32(H32a,H32b,H32c)
;
_oxdiff_exptl_absorpt_empirical_details
;
Empirical correction (ABSPACK) includes:
- Absorption correction using spherical harmonics
- Frame scaling
;
_oxdiff_exptl_absorpt_empirical_full_max 1.278
_oxdiff_exptl_absorpt_empirical_full_min 0.869

loop_
_space_group_symop_id
_space_group_symop_operation_xyz
1 x,y,z
2 -x+1/2,y+1/2,-z+1/2
3 -x,-y,-z
4 x-1/2,-y-1/2,z-1/2

loop_
_atom_site_label
_atom_site_type_symbol
_atom_site_fract_x
_atom_site_fract_y
_atom_site_fract_z
_atom_site_U_iso_or_equiv
_atom_site_adp_type
_atom_site_occupancy
_atom_site_refinement_flags_posn
S1 S 0.57951(8) 0.14309(3) 0.38172(2) 0.04676(16) Uani 1.000000 .
O1 O 0.73001(19) 0.17116(9) 0.42871(6) 0.0458(3) Uani 1.000000 .
O3 O 0.4576(2) 0.08131(10) 0.40525(7) 0.0579(4) Uani 1.000000 .
O2 O 0.6803(3) 0.11471(11) 0.33588(7) 0.0631(4) Uani 1.000000 .
N1 N 0.7342(2) 0.34785(11) 0.46369(7) 0.0439(4) Uani 1.000000 .
N2 N 0.3732(3) 0.53541(13) 0.27110(8) 0.0557(5) Uani 1.000000 .
C26 C 0.4279(3) 0.39240(13) 0.32062(8) 0.0408(4) Uani 1.000000 .
C27 C 0.4943(3) 0.46437(14) 0.28676(8) 0.0439(4) Uani 1.000000 .
C31 C 0.5397(3) 0.31617(13) 0.33397(8) 0.0400(4) Uani 1.000000 .
C9 C 0.6855(3) 0.28339(13) 0.50088(8) 0.0406(4) Uani 1.000000 .
C13 C 0.8833(3) 0.74771(13) 0.42017(8) 0.0409(4) Uani 1.000000 .
C22 C 0.4627(3) 0.24436(13) 0.36497(8) 0.0420(4) Uani 1.000000 .
C8 C 0.6785(3) 0.19155(13) 0.48397(8) 0.0415(4) Uani 1.000000 .
C1 C 0.7400(3) 0.43326(13) 0.48131(9) 0.0449(5) Uani 1.000000 .
C11 C 0.8282(3) 0.58578(14) 0.44869(9) 0.0486(5) Uani 1.000000 .
H11 H 0.8194(3) 0.60648(14) 0.48540(9) 0.0583(6) Uiso 1.000000 R
C4 C 0.6420(3) 0.30253(14) 0.55714(8) 0.0447(5) Uani 1.000000 .
C25 C 0.2550(3) 0.39701(15) 0.34266(8) 0.0477(5) Uani 1.000000 .
H25 H 0.1855(3) 0.44869(15) 0.33615(8) 0.0572(6) Uiso 1.000000 R
C18 C 0.9271(3) 0.81059(14) 0.37764(9) 0.0467(5) Uani 1.000000 .
C12 C 0.8788(3) 0.65280(13) 0.40699(9) 0.0435(4) Uani 1.000000 .
C23 C 0.2906(3) 0.24940(15) 0.38318(8) 0.0484(5) Uani 1.000000 .
H23 H 0.2424(3) 0.20082(15) 0.40219(8) 0.0580(6) Uiso 1.000000 R
C28 C 0.6690(3) 0.46164(15) 0.27139(9) 0.0495(5) Uani 1.000000 .
H28 H 0.7145(3) 0.50881(15) 0.25049(9) 0.0594(6) Uiso 1.000000 R
C14 C 0.8441(3) 0.78360(14) 0.47340(9) 0.0499(5) Uani 1.000000 .
H14 H 0.8163(3) 0.74425(14) 0.50222(9) 0.0598(6) Uiso 1.000000 R
C10 C 0.7938(3) 0.49950(14) 0.43979(9) 0.0514(5) Uani 1.000000 .
H10 H 0.8048(3) 0.47844(14) 0.40325(9) 0.0617(6) Uiso 1.000000 R
C30 C 0.7187(3) 0.31646(15) 0.31649(9) 0.0475(5) Uani 1.000000 .
H30 H 0.7945(3) 0.26774(15) 0.32517(9) 0.0570(6) Uiso 1.000000 R
C29 C 0.7795(3) 0.38776(15) 0.28712(10) 0.0525(5) Uani 1.000000 .
H29 H 0.8985(3) 0.38780(15) 0.27702(10) 0.0630(6) Uiso 1.000000 R
C2 C 0.6950(3) 0.45869(14) 0.53644(9) 0.0520(5) Uani 1.000000 .
H2 H 0.6975(3) 0.51933(14) 0.54703(9) 0.0624(6) Uiso 1.000000 R
C7 C 0.6364(3) 0.12364(14) 0.51968(9) 0.0500(5) Uani 1.000000 .
H7 H 0.6360(3) 0.06383(14) 0.50740(9) 0.0600(6) Uiso 1.000000 R
C24 C 0.1879(3) 0.32814(16) 0.37298(9) 0.0515(5) Uani 1.000000 .
H24 H 0.0741(3) 0.33307(16) 0.38700(9) 0.0618(6) Uiso 1.000000 R
C21 C 0.9231(3) 0.62615(15) 0.35364(10) 0.0561(6) Uani 1.000000 .
H21 H 0.9233(3) 0.56474(15) 0.34496(10) 0.0673(7) Uiso 1.000000 R
C3 C 0.6485(3) 0.39458(15) 0.57341(9) 0.0506(5) Uani 1.000000 .
H3 H 0.6206(3) 0.41101(15) 0.60970(9) 0.0608(6) Uiso 1.000000 R
C6 C 0.5936(3) 0.14402(15) 0.57507(10) 0.0551(5) Uani 1.000000 .
H6 H 0.5637(3) 0.09771(15) 0.59938(10) 0.0662(7) Uiso 1.000000 R
C5 C 0.5959(3) 0.23151(15) 0.59329(9) 0.0527(5) Uani 1.000000 .
H5 H 0.5666(3) 0.24454(15) 0.62997(9) 0.0632(6) Uiso 1.000000 R
C15 C 0.8462(3) 0.87433(15) 0.48331(10) 0.0579(6) Uani 1.000000 .
H15 H 0.8198(3) 0.89595(15) 0.51868(10) 0.0695(7) Uiso 1.000000 R
C17 C 0.9266(3) 0.90432(15) 0.38965(10) 0.0575(6) Uani 1.000000 .
H17 H 0.9537(3) 0.94533(15) 0.36165(10) 0.0690(7) Uiso 1.000000 R
C16 C 0.8875(3) 0.93552(15) 0.44098(10) 0.0587(6) Uani 1.000000 .
H16 H 0.8881(3) 0.99744(15) 0.44815(10) 0.0704(7) Uiso 1.000000 R
C19 C 0.9705(4) 0.77790(17) 0.32415(10) 0.0609(6) Uani 1.000000 .
H19 H 1.0019(4) 0.81871(17) 0.29653(10) 0.0731(7) Uiso 1.000000 R
C20 C 0.9673(4) 0.68841(17) 0.31249(10) 0.0644(6) Uani 1.000000 .
H20 H 0.9946(4) 0.66821(17) 0.27688(10) 0.0773(8) Uiso 1.000000 R
C33 C 0.2343(4) 0.5083(2) 0.22807(11) 0.0727(8) Uani 1.000000 .
H33a H 0.2830(9) 0.5108(14) 0.19151(13) 0.1091(11) Uiso 1.000000 GR
H33b H 0.196(2) 0.4476(6) 0.2354(5) 0.1091(11) Uiso 1.000000 GR
H33c H 0.1334(13) 0.5487(9) 0.2291(6) 0.1091(11) Uiso 1.000000 GR
C32 C 0.4563(4) 0.62127(17) 0.25656(15) 0.0825(9) Uani 1.000000 .
H32a H 0.548(2) 0.6368(8) 0.2850(5) 0.1238(14) Uiso 1.000000 GR
H32b H 0.509(3) 0.6155(5) 0.2208(5) 0.1238(14) Uiso 1.000000 GR
H32c H 0.3663(7) 0.6679(4) 0.2543(10) 0.1238(14) Uiso 1.000000 GR

loop_
_atom_site_aniso_label
_atom_site_aniso_U_11
_atom_site_aniso_U_22
_atom_site_aniso_U_33
_atom_site_aniso_U_12
_atom_site_aniso_U_13
_atom_site_aniso_U_23
S1 0.0653(3) 0.0310(2) 0.0440(3) 0.0002(2) 0.0028(2) -0.00473(19)
O1 0.0535(8) 0.0368(7) 0.0472(7) 0.0039(6) 0.0032(6) -0.0021(6)
O3 0.0771(11) 0.0357(7) 0.0604(9) -0.0112(7) -0.0002(8) 0.0007(7)
O2 0.0896(12) 0.0463(9) 0.0543(9) 0.0097(8) 0.0127(8) -0.0115(7)
N1 0.0539(10) 0.0336(8) 0.0441(9) -0.0002(7) 0.0002(7) -0.0007(7)
N2 0.0647(12) 0.0485(10) 0.0544(10) 0.0113(9) 0.0076(9) 0.0119(8)
C26 0.0462(10) 0.0414(10) 0.0346(9) 0.0012(8) 0.0002(8) -0.0029(8)
C27 0.0543(12) 0.0401(10) 0.0372(9) 0.0019(9) 0.0023(8) 0.0003(8)
C31 0.0467(10) 0.0368(10) 0.0361(9) -0.0000(8) -0.0008(8) -0.0041(8)
C9 0.0437(10) 0.0352(9) 0.0422(10) 0.0009(8) -0.0038(8) 0.0019(8)
C13 0.0428(10) 0.0365(10) 0.0436(10) 0.0007(8) 0.0033(8) 0.0007(8)
C22 0.0520(11) 0.0366(10) 0.0372(9) -0.0013(9) 0.0010(8) -0.0021(8)
C8 0.0457(10) 0.0368(10) 0.0416(10) 0.0020(8) -0.0006(8) 0.0004(8)
C1 0.0526(11) 0.0348(10) 0.0470(10) 0.0007(9) -0.0015(9) -0.0012(8)
C11 0.0614(12) 0.0388(10) 0.0457(11) -0.0029(9) 0.0052(9) -0.0019(9)
C4 0.0476(11) 0.0423(11) 0.0436(10) -0.0008(9) -0.0017(8) -0.0003(9)
C25 0.0517(11) 0.0483(12) 0.0431(10) 0.0073(10) 0.0031(9) 0.0003(9)
C18 0.0506(11) 0.0409(11) 0.0490(11) 0.0017(9) 0.0058(9) 0.0059(9)
C12 0.0479(11) 0.0365(10) 0.0460(10) 0.0002(8) 0.0023(9) 0.0008(8)
C23 0.0590(13) 0.0458(11) 0.0406(10) -0.0071(10) 0.0056(9) 0.0015(9)
C28 0.0553(12) 0.0470(12) 0.0466(11) -0.0046(10) 0.0062(9) 0.0047(9)
C14 0.0644(13) 0.0386(11) 0.0475(11) -0.0038(10) 0.0115(10) 0.0007(9)
C10 0.0693(14) 0.0382(11) 0.0469(11) -0.0026(10) 0.0047(10) -0.0011(9)
C30 0.0443(11) 0.0449(11) 0.0532(11) 0.0053(9) 0.0013(9) 0.0018(9)
C29 0.0429(11) 0.0557(13) 0.0595(13) -0.0021(10) 0.0069(9) 0.0023(10)
C2 0.0662(14) 0.0375(11) 0.0524(12) -0.0009(10) 0.0049(10) -0.0067(9)
C7 0.0603(13) 0.0349(10) 0.0543(12) 0.0002(9) -0.0019(10) 0.0043(9)
C24 0.0478(12) 0.0598(13) 0.0474(11) 0.0007(10) 0.0088(9) 0.0002(10)
C21 0.0735(15) 0.0421(11) 0.0532(12) 0.0003(11) 0.0083(11) -0.0069(10)
C3 0.0620(13) 0.0463(12) 0.0439(11) -0.0017(10) 0.0049(9) -0.0057(9)
C6 0.0682(14) 0.0460(12) 0.0509(12) -0.0062(11) 0.0002(10) 0.0107(10)
C5 0.0636(13) 0.0518(12) 0.0427(11) -0.0047(10) 0.0032(10) 0.0027(9)
C15 0.0754(15) 0.0439(12) 0.0555(13) -0.0001(11) 0.0148(11) -0.0070(10)
C17 0.0718(15) 0.0400(11) 0.0618(14) -0.0016(10) 0.0126(11) 0.0115(10)
C16 0.0722(15) 0.0349(11) 0.0697(15) 0.0006(10) 0.0105(12) -0.0010(10)
C19 0.0819(17) 0.0538(14) 0.0481(12) 0.0004(12) 0.0132(11) 0.0092(10)
C20 0.0894(18) 0.0596(15) 0.0457(12) 0.0028(13) 0.0160(12) -0.0039(11)
C33 0.0722(16) 0.091(2) 0.0546(13) 0.0288(15) -0.0038(12) 0.0106(14)
C32 0.094(2) 0.0503(14) 0.106(2) 0.0158(14) 0.0300(18) 0.0273(15)

loop_
_atom_type_symbol
_atom_type_scat_dispersion_real
_atom_type_scat_dispersion_imag
_atom_type_scat_source
_atom_type_scat_dispersion_source
H 0.00000 0.00000 'International Tables Volume C Table 6.1.1.4 (pp. 500-502)' 'Henke, Gullikson and Davis, At. Data and Nucl. Data Tables, 1993, 54, 2'
C 0.01920 0.00962 'International Tables Volume C Table 6.1.1.4 (pp. 500-502)' 'Henke, Gullikson and Davis, At. Data and Nucl. Data Tables, 1993, 54, 2'
S 0.33537 0.55136 'International Tables Volume C Table 6.1.1.4 (pp. 500-502)' 'Henke, Gullikson and Davis, At. Data and Nucl. Data Tables, 1993, 54, 2'
O 0.05239 0.03377 'International Tables Volume C Table 6.1.1.4 (pp. 500-502)' 'Henke, Gullikson and Davis, At. Data and Nucl. Data Tables, 1993, 54, 2'
N 0.03256 0.01839 'International Tables Volume C Table 6.1.1.4 (pp. 500-502)' 'Henke, Gullikson and Davis, At. Data and Nucl. Data Tables, 1993, 54, 2'

loop_
_exptl_crystal_face_index_h
_exptl_crystal_face_index_k
_exptl_crystal_face_index_l
_exptl_crystal_face_perp_dist
-4 -4 -3 0.1083
4 4 3 0.1083
0 -2 -15 0.1187
0 2 15 0.1187
-2 8 5 0.0924
0 8 -7 0.0696
2 -9 -4 0.1132
0 -8 -9 0.1110
1 8 8 0.0807
-3 -7 4 0.1021
-4 -4 1 0.1048
4 4 8 0.0911
-5 1 -4 0.0948
4 -1 7 0.0904
2 -7 8 0.0799
0 -9 7 0.0654
2 8 -6 0.1057
-1 7 -9 0.0792

loop_
_geom_angle_atom_site_label_1
_geom_angle_atom_site_label_2
_geom_angle_atom_site_label_3
_geom_angle
_geom_angle_site_symmetry_1
_geom_angle_site_symmetry_3
O3 S1 O1 109.28(9) . .
O2 S1 O1 103.55(9) . .
O2 S1 O3 119.18(10) . .
C22 S1 O1 104.84(8) . .
C22 S1 O3 108.40(10) . .
C22 S1 O2 110.59(10) . .
C8 O1 S1 119.24(12) . .
C1 N1 C9 117.67(17) . .
C33 N2 C27 113.13(19) . .
C32 N2 C27 115.7(2) . .
C32 N2 C33 111.3(2) . .
C31 C26 C27 119.67(18) . .
C25 C26 C27 121.21(18) . .
C25 C26 C31 119.09(18) . .
C26 C27 N2 117.46(18) . .
C28 C27 N2 123.35(19) . .
C28 C27 C26 119.19(19) . .
C22 C31 C26 117.11(18) . .
C30 C31 C26 118.61(18) . .
C30 C31 C22 124.28(18) . .
C8 C9 N1 119.53(17) . .
C4 C9 N1 123.64(18) . .
C4 C9 C8 116.82(18) . .
C12 C13 C18 119.04(18) . .
C14 C13 C18 117.15(18) . .
C14 C13 C12 123.81(18) . .
C31 C22 S1 122.62(15) . .
C23 C22 S1 115.48(16) . .
C23 C22 C31 121.89(19) . .
C9 C8 O1 117.27(17) . .
C7 C8 O1 120.22(18) . .
C7 C8 C9 122.37(19) . .
C10 C1 N1 115.36(18) . .
C2 C1 N1 122.42(19) . .
C2 C1 C10 122.22(18) . .
C12 C11 H11 116.51(11) . .
C10 C11 H11 116.51(14) . .
C10 C11 C12 127.0(2) . .
C3 C4 C9 116.27(19) . .
C5 C4 C9 120.05(19) . .
C5 C4 C3 123.68(19) . .
H25 C25 C26 119.07(12) . .
C24 C25 C26 121.9(2) . .
C24 C25 H25 119.07(13) . .
C17 C18 C13 119.5(2) . .
C19 C18 C13 119.22(19) . .
C19 C18 C17 121.3(2) . .
C11 C12 C13 121.06(18) . .
C21 C12 C13 118.25(19) . .
C21 C12 C11 120.69(19) . .
H23 C23 C22 120.10(12) . .
C24 C23 C22 119.8(2) . .
C24 C23 H23 120.10(12) . .
H28 C28 C27 119.93(12) . .
C29 C28 C27 120.1(2) . .
C29 C28 H28 119.93(12) . .
H14 C14 C13 119.26(12) . .
C15 C14 C13 121.5(2) . .
C15 C14 H14 119.26(14) . .
C11 C10 C1 126.8(2) . .
H10 C10 C1 116.62(11) . .
H10 C10 C11 116.62(14) . .
H30 C30 C31 120.04(12) . .
C29 C30 C31 119.92(19) . .
C29 C30 H30 120.04(13) . .
C30 C29 C28 122.3(2) . .
H29 C29 C28 118.85(12) . .
H29 C29 C30 118.85(13) . .
H2 C2 C1 120.11(12) . .
C3 C2 C1 119.79(19) . .
C3 C2 H2 120.11(13) . .
H7 C7 C8 120.05(12) . .
C6 C7 C8 119.9(2) . .
C6 C7 H7 120.05(12) . .
C23 C24 C25 120.0(2) . .
H24 C24 C25 120.01(13) . .
H24 C24 C23 120.01(12) . .
H21 C21 C12 118.94(13) . .
C20 C21 C12 122.1(2) . .
C20 C21 H21 118.94(14) . .
C2 C3 C4 120.2(2) . .
H3 C3 C4 119.91(12) . .
H3 C3 C2 119.91(13) . .
H6 C6 C7 119.94(12) . .
C5 C6 C7 120.1(2) . .
C5 C6 H6 119.94(13) . .
C6 C5 C4 120.7(2) . .
H5 C5 C4 119.63(12) . .
H5 C5 C6 119.63(13) . .
H15 C15 C14 119.58(14) . .
C16 C15 C14 120.8(2) . .
C16 C15 H15 119.58(13) . .
H17 C17 C18 119.34(13) . .
C16 C17 C18 121.3(2) . .
C16 C17 H17 119.34(13) . .
C17 C16 C15 119.7(2) . .
H16 C16 C15 120.14(13) . .
H16 C16 C17 120.14(13) . .
H19 C19 C18 119.46(13) . .
C20 C19 C18 121.1(2) . .
C20 C19 H19 119.46(14) . .
C19 C20 C21 120.2(2) . .
H20 C20 C21 119.88(14) . .
H20 C20 C19 119.88(14) . .
H33a C33 N2 109.5 . .
H33b C33 N2 109.5 . .
H33b C33 H33a 109.5 . .
H33c C33 N2 109.5 . .
H33c C33 H33a 109.5 . .
H33c C33 H33b 109.5 . .
H32a C32 N2 109.5 . .
H32b C32 N2 109.5 . .
H32b C32 H32a 109.5 . .
H32c C32 N2 109.5 . .
H32c C32 H32a 109.5 . .
H32c C32 H32b 109.5 . .

loop_
_geom_bond_atom_site_label_1
_geom_bond_atom_site_label_2
_geom_bond_distance
_geom_bond_site_symmetry_2
S1 O1 1.5918(15) .
S1 O3 1.4224(16) .
S1 O2 1.4190(16) .
S1 C22 1.764(2) .
O1 C8 1.420(2) .
N1 C9 1.361(2) .
N1 C1 1.329(2) .
N2 C27 1.419(3) .
N2 C33 1.469(3) .
N2 C32 1.460(3) .
C26 C27 1.436(3) .
C26 C31 1.425(3) .
C26 C25 1.417(3) .
C27 C28 1.370(3) .
C31 C22 1.429(3) .
C31 C30 1.417(3) .
C9 C8 1.415(3) .
C9 C4 1.421(3) .
C13 C18 1.423(3) .
C13 C12 1.436(3) .
C13 C14 1.416(3) .
C22 C23 1.375(3) .
C8 C7 1.361(3) .
C1 C10 1.461(3) .
C1 C2 1.420(3) .
C11 H11 0.9300 .
C11 C12 1.464(3) .
C11 C10 1.314(3) .
C4 C3 1.413(3) .
C4 C5 1.410(3) .
C25 H25 0.9300 .
C25 C24 1.357(3) .
C18 C17 1.413(3) .
C18 C19 1.413(3) .
C12 C21 1.384(3) .
C23 H23 0.9300 .
C23 C24 1.405(3) .
C28 H28 0.9300 .
C28 C29 1.404(3) .
C14 H14 0.9300 .
C14 C15 1.360(3) .
C10 H10 0.9300 .
C30 H30 0.9300 .
C30 C29 1.354(3) .
C29 H29 0.9300 .
C2 H2 0.9300 .
C2 C3 1.349(3) .
C7 H7 0.9300 .
C7 C6 1.403(3) .
C24 H24 0.9300 .
C21 H21 0.9300 .
C21 C20 1.395(3) .
C3 H3 0.9300 .
C6 H6 0.9300 .
C6 C5 1.362(3) .
C5 H5 0.9300 .
C15 H15 0.9300 .
C15 C16 1.399(3) .
C17 H17 0.9300 .
C17 C16 1.350(3) .
C16 H16 0.9300 .
C19 H19 0.9300 .
C19 C20 1.350(3) .
C20 H20 0.9300 .
C33 H33a 0.9600 .
C33 H33b 0.9600 .
C33 H33c 0.9600 .
C32 H32a 0.9600 .
C32 H32b 0.9600 .
C32 H32c 0.9600 .

loop_
_exptl_oxdiff_crystal_face_indexfrac_h
_exptl_oxdiff_crystal_face_indexfrac_k
_exptl_oxdiff_crystal_face_indexfrac_l
_exptl_oxdiff_crystal_face_x
_exptl_oxdiff_crystal_face_y
_exptl_oxdiff_crystal_face_z
-4.0000 -4.0000 -3.0001 0.2445 0.9145 -0.1503
4.0000 4.0000 3.0001 -0.2445 -0.9145 0.1503
0.0000 -2.0000 -15.0000 0.1180 0.4642 0.8737
-0.0000 2.0000 15.0000 -0.1180 -0.4642 -0.8737
-2.0000 8.0000 5.0000 -0.8635 0.0706 -0.4568
-0.0000 8.0000 -6.9999 -0.8591 0.0352 0.4047
2.0000 -9.0000 -4.0000 0.9716 -0.0785 0.3989
0.0000 -8.0000 -9.0000 0.7666 0.4166 0.5265
1.0000 8.0000 8.0001 -0.7355 -0.5755 -0.3867
-3.0000 -7.0000 3.9999 0.6288 0.5906 -0.4751
-4.0000 -4.0000 0.9999 0.2676 0.8016 -0.3831
4.0000 4.0000 8.0001 -0.2156 -1.0557 -0.1407
-5.0000 1.0000 -4.0001 -0.3098 1.0283 -0.1753
4.0000 -1.0000 7.0001 0.2902 -0.9259 -0.0808
2.0000 -7.0000 8.0000 0.8363 -0.4580 -0.3001
0.0000 -9.0000 6.9999 0.9614 -0.0149 -0.4044
2.0000 8.0000 -5.9999 -0.7796 -0.3673 0.5096
-1.0000 7.0000 -8.9999 -0.8052 0.2991 0.4399
